data_4026147
loop_
_publ_author_name
'Ying Cheng'
'Jiang-Hua Peng'
'Yong-Jia Li'
'Xun-Yu Shi'
'Ming-Sheng Tang'
'Tian-Yu Tan'

_publ_section_title
;
 N-Heterocyclic Carbene Catalyzed Reaction of Phthalaldehydes:
 Controllable Stereoselective Synthesis of Polyhydroxylated Spiro- and
 Fused Indenones Dictated by the Structure of NHC Catalysts
;
_journal_name_full 'Journal of Organic Chemistry'
_journal_page_first 1844
_journal_page_last 1851
_journal_paper_doi 10.1021/jo102582a
_journal_volume 76
_journal_year 2011
_chemical_formula_moiety 'C18 H16 O6'
_chemical_formula_sum 'C18 H16 O6'
_chemical_formula_weight 328.31
_chemical_name_systematic
; 
 ? 
;
_space_group_IT_number 15
_symmetry_cell_setting monoclinic
_symmetry_space_group_name_Hall '-C 2yc'
_symmetry_space_group_name_H-M 'C 1 2/c 1'
_atom_sites_solution_hydrogens geom
_atom_sites_solution_primary direct
_atom_sites_solution_secondary difmap
_audit_creation_method SHELXL-97
_cell_angle_alpha 90.00
_cell_angle_beta 105.789(8)
_cell_angle_gamma 90.00
_cell_formula_units_Z 8
_cell_length_a 24.270(2)
_cell_length_b 7.8220(7)
_cell_length_c 17.0520(16)
_cell_measurement_reflns_used 4297
_cell_measurement_temperature 113(2)
_cell_measurement_theta_max 28.00
_cell_measurement_theta_min 1.20
_cell_volume 3115.0(5)
_computing_cell_refinement 'CrystalClear-SM Expert 2.0 r2'
_computing_data_collection 'CrystalClear-SM Expert 2.0 r2 (Rigaku, 2009)'
_computing_data_reduction 'CrystalClear-SM Expert 2.0 r2'
_computing_molecular_graphics 'CrystalStructure 4.0'
_computing_publication_material 'CrystalStructure 4.0 (Rigaku, 2009)'
_computing_structure_refinement 'SHELXL-97 (Sheldrick, 1997)'
_computing_structure_solution 'SHELXS-97 (Sheldrick, 1990)'
_diffrn_ambient_temperature 113(2)
_diffrn_measured_fraction_theta_full 0.990
_diffrn_measured_fraction_theta_max 0.990
_diffrn_measurement_device_type 'Rigaku Saturn724 CCD camera'
_diffrn_measurement_method \w
_diffrn_radiation_monochromator multilayer
_diffrn_radiation_source 'rotating anode'
_diffrn_radiation_type MoK\a
_diffrn_radiation_wavelength 0.71075
_diffrn_reflns_av_R_equivalents 0.0417
_diffrn_reflns_av_sigmaI/netI 0.0482
_diffrn_reflns_limit_h_max 31
_diffrn_reflns_limit_h_min -31
_diffrn_reflns_limit_k_max 10
_diffrn_reflns_limit_k_min -8
_diffrn_reflns_limit_l_max 22
_diffrn_reflns_limit_l_min -21
_diffrn_reflns_number 11840
_diffrn_reflns_theta_full 27.90
_diffrn_reflns_theta_max 27.90
_diffrn_reflns_theta_min 1.74
_diffrn_standards_decay_% 0
_diffrn_standards_interval_count 0
_diffrn_standards_interval_time 0
_diffrn_standards_number 0
_exptl_absorpt_coefficient_mu 0.106
_exptl_absorpt_correction_T_max 0.9812
_exptl_absorpt_correction_T_min 0.9771
_exptl_absorpt_correction_type multi-scan
_exptl_absorpt_process_details Crystalclear
_exptl_crystal_colour colorless
_exptl_crystal_density_diffrn 1.400
_exptl_crystal_description prism
_exptl_crystal_F_000 1376
_exptl_crystal_size_max 0.22
_exptl_crystal_size_mid 0.20
_exptl_crystal_size_min 0.18
_refine_diff_density_max 0.283
_refine_diff_density_min -0.216
_refine_diff_density_rms 0.048
_refine_ls_extinction_method none
_refine_ls_goodness_of_fit_ref 1.077
_refine_ls_hydrogen_treatment mixed
_refine_ls_matrix_type full
_refine_ls_number_parameters 231
_refine_ls_number_reflns 3695
_refine_ls_number_restraints 0
_refine_ls_restrained_S_all 1.077
_refine_ls_R_factor_all 0.0684
_refine_ls_R_factor_gt 0.0527
_refine_ls_shift/su_max 0.000
_refine_ls_shift/su_mean 0.000
_refine_ls_structure_factor_coef Fsqd
_refine_ls_weighting_details 'calc w=1/[\s^2^(Fo^2^)+(0.0721P)^2^+0.0000P] where P=(Fo^2^+2Fc^2^)/3'
_refine_ls_weighting_scheme calc
_refine_ls_wR_factor_gt 0.1331
_refine_ls_wR_factor_ref 0.1434
_reflns_number_gt 2858
_reflns_number_total 3695
_reflns_threshold_expression >2sigma(I)
_cod_data_source_file jo102582a_si_005.cif
_cod_data_source_block shelxl
_cod_original_sg_symbol_Hall '-C 2yc '
_cod_database_code 4026147

loop_
_symmetry_equiv_pos_as_xyz
'x, y, z'
'-x, y, -z+1/2'
'x+1/2, y+1/2, z'
'-x+1/2, y+1/2, -z+1/2'
'-x, -y, -z'
'x, -y, z-1/2'
'-x+1/2, -y+1/2, -z'
'x+1/2, -y+1/2, z-1/2'

loop_
_atom_site_label
_atom_site_type_symbol
_atom_site_fract_x
_atom_site_fract_y
_atom_site_fract_z
_atom_site_U_iso_or_equiv
_atom_site_adp_type
_atom_site_occupancy
_atom_site_symmetry_multiplicity
_atom_site_calc_flag
_atom_site_refinement_flags
O1 O 0.18730(5) 0.51471(17) 0.45772(8) 0.0380(3) Uani 1 1 d .
O2 O 0.11297(6) 0.24845(16) 0.44823(8) 0.0380(3) Uani 1 1 d .
O3 O 0.20251(5) 0.05980(17) 0.53234(8) 0.0378(3) Uani 1 1 d .
O4 O 0.14030(5) 0.77424(16) 0.54132(9) 0.0462(4) Uani 1 1 d .
O5 O 0.36013(5) 0.61897(15) 0.73920(7) 0.0353(3) Uani 1 1 d .
O6 O -0.03169(5) 0.24138(18) 0.64208(9) 0.0494(4) Uani 1 1 d .
C1 C 0.17362(7) 0.4785(2) 0.53118(10) 0.0302(4) Uani 1 1 d .
C2 C 0.13838(7) 0.3071(2) 0.52891(10) 0.0305(4) Uani 1 1 d .
C3 C 0.18032(7) 0.1739(2) 0.58237(11) 0.0308(4) Uani 1 1 d .
H3 H 0.1613 0.1092 0.6184 0.037 Uiso 1 1 calc R
C4 C 0.22840(7) 0.2837(2) 0.63190(10) 0.0288(4) Uani 1 1 d .
C5 C 0.22554(6) 0.4500(2) 0.60340(10) 0.0279(4) Uani 1 1 d .
C6 C 0.26862(7) 0.5706(2) 0.63704(10) 0.0300(4) Uani 1 1 d .
H6 H 0.2664 0.6847 0.6173 0.036 Uiso 1 1 calc R
C7 C 0.31482(7) 0.5159(2) 0.70056(10) 0.0292(4) Uani 1 1 d .
C8 C 0.31763(7) 0.3481(2) 0.73025(11) 0.0338(4) Uani 1 1 d .
H8 H 0.3491 0.3142 0.7742 0.041 Uiso 1 1 calc R
C9 C 0.27506(7) 0.2317(2) 0.69623(11) 0.0327(4) Uani 1 1 d .
H9 H 0.2773 0.1177 0.7161 0.039 Uiso 1 1 calc R
C10 C 0.13433(7) 0.6194(2) 0.54898(11) 0.0344(4) Uani 1 1 d .
C11 C 0.08878(7) 0.5358(2) 0.57621(11) 0.0340(4) Uani 1 1 d .
C12 C 0.09074(6) 0.3599(2) 0.56596(10) 0.0309(4) Uani 1 1 d .
C13 C 0.05098(7) 0.2528(2) 0.58728(11) 0.0341(4) Uani 1 1 d .
H13 H 0.0524 0.1322 0.5812 0.041 Uiso 1 1 calc R
C14 C 0.00914(7) 0.3292(3) 0.61773(12) 0.0380(4) Uani 1 1 d .
C15 C 0.00688(7) 0.5073(3) 0.62722(12) 0.0420(5) Uani 1 1 d .
H15 H -0.0220 0.5561 0.6483 0.050 Uiso 1 1 calc R
C16 C 0.04612(7) 0.6111(3) 0.60627(12) 0.0416(5) Uani 1 1 d .
H16 H 0.0445 0.7317 0.6120 0.050 Uiso 1 1 calc R
C17 C 0.35795(8) 0.7945(2) 0.71302(12) 0.0397(5) Uani 1 1 d .
H17A H 0.3562 0.7987 0.6549 0.048 Uiso 1 1 calc R
H17B H 0.3923 0.8545 0.7444 0.048 Uiso 1 1 calc R
H17C H 0.3239 0.8497 0.7219 0.048 Uiso 1 1 calc R
C18 C -0.03289(10) 0.0598(3) 0.63312(17) 0.0657(7) Uani 1 1 d .
H18A H -0.0379 0.0305 0.5757 0.079 Uiso 1 1 calc R
H18B H -0.0648 0.0130 0.6512 0.079 Uiso 1 1 calc R
H18C H 0.0032 0.0115 0.6662 0.079 Uiso 1 1 calc R
H1 H 0.2228(11) 0.484(3) 0.4576(15) 0.085(9) Uiso 1 1 d .
H2 H 0.1409(9) 0.236(3) 0.4267(13) 0.053(7) Uiso 1 1 d .
H3A H 0.1833(9) -0.030(3) 0.5275(14) 0.057(7) Uiso 1 1 d .

loop_
_atom_site_aniso_label
_atom_site_aniso_U_11
_atom_site_aniso_U_22
_atom_site_aniso_U_33
_atom_site_aniso_U_23
_atom_site_aniso_U_13
_atom_site_aniso_U_12
O1 0.0351(7) 0.0478(8) 0.0296(7) 0.0102(6) 0.0063(5) -0.0029(6)
O2 0.0387(7) 0.0406(8) 0.0319(7) -0.0064(6) 0.0048(6) -0.0074(6)
O3 0.0383(7) 0.0309(7) 0.0483(9) -0.0079(6) 0.0186(6) -0.0040(6)
O4 0.0419(7) 0.0299(7) 0.0627(10) 0.0047(6) 0.0072(7) -0.0022(6)
O5 0.0301(6) 0.0368(7) 0.0347(7) 0.0030(5) 0.0016(5) -0.0025(5)
O6 0.0337(7) 0.0537(9) 0.0645(10) -0.0128(7) 0.0198(7) -0.0104(6)
C1 0.0307(8) 0.0309(9) 0.0279(9) 0.0024(7) 0.0061(7) -0.0032(7)
C2 0.0314(8) 0.0300(9) 0.0278(9) -0.0016(7) 0.0044(7) -0.0047(7)
C3 0.0329(8) 0.0274(9) 0.0345(10) -0.0021(7) 0.0130(7) -0.0003(7)
C4 0.0297(8) 0.0293(9) 0.0293(9) -0.0001(7) 0.0113(7) 0.0013(7)
C5 0.0270(8) 0.0313(9) 0.0267(9) -0.0005(7) 0.0094(7) -0.0004(7)
C6 0.0316(8) 0.0280(9) 0.0304(9) 0.0006(7) 0.0084(7) 0.0006(7)
C7 0.0264(8) 0.0336(9) 0.0273(9) -0.0019(7) 0.0069(7) 0.0003(7)
C8 0.0307(8) 0.0379(10) 0.0310(10) 0.0044(8) 0.0052(7) 0.0077(7)
C9 0.0347(9) 0.0305(9) 0.0343(10) 0.0047(7) 0.0117(8) 0.0065(7)
C10 0.0301(8) 0.0324(10) 0.0359(10) 0.0022(8) 0.0005(7) -0.0005(7)
C11 0.0281(8) 0.0334(10) 0.0373(10) 0.0018(8) 0.0032(7) 0.0019(7)
C12 0.0237(8) 0.0361(10) 0.0287(9) 0.0011(7) -0.0001(7) -0.0021(7)
C13 0.0300(8) 0.0334(10) 0.0358(10) -0.0026(8) 0.0035(7) -0.0035(7)
C14 0.0237(8) 0.0484(12) 0.0394(11) -0.0035(9) 0.0044(7) -0.0059(8)
C15 0.0271(8) 0.0482(12) 0.0487(12) -0.0036(9) 0.0070(8) 0.0081(8)
C16 0.0331(9) 0.0377(10) 0.0490(12) -0.0003(9) 0.0026(8) 0.0074(8)
C17 0.0331(9) 0.0392(11) 0.0422(11) 0.0073(8) 0.0025(8) -0.0054(8)
C18 0.0651(14) 0.0526(14) 0.092(2) -0.0226(13) 0.0428(14) -0.0259(12)

loop_
_atom_type_symbol
_atom_type_description
_atom_type_scat_dispersion_real
_atom_type_scat_dispersion_imag
_atom_type_scat_source
C C 0.0033 0.0016 'International Tables Vol C Tables 4.2.6.8 and 6.1.1.4'
H H 0.0000 0.0000 'International Tables Vol C Tables 4.2.6.8 and 6.1.1.4'
O O 0.0106 0.0060 'International Tables Vol C Tables 4.2.6.8 and 6.1.1.4'

loop_
_geom_angle_atom_site_label_1
_geom_angle_atom_site_label_2
_geom_angle_atom_site_label_3
_geom_angle
C1 O1 H1 114.1(16)
C2 O2 H2 105.3(14)
C3 O3 H3A 106.9(15)
C7 O5 C17 116.89(13)
C14 O6 C18 117.72(15)
O1 C1 C5 113.94(13)
O1 C1 C10 109.84(14)
C5 C1 C10 111.49(14)
O1 C1 C2 113.85(14)
C5 C1 C2 102.62(13)
C10 C1 C2 104.57(13)
O2 C2 C12 108.15(13)
O2 C2 C3 113.05(14)
C12 C2 C3 112.79(14)
O2 C2 C1 112.67(14)
C12 C2 C1 103.09(13)
C3 C2 C1 106.72(13)
O3 C3 C4 109.16(13)
O3 C3 C2 110.93(14)
C4 C3 C2 103.25(13)
O3 C3 H3 111.1
C4 C3 H3 111.1
C2 C3 H3 111.1
C5 C4 C9 119.92(16)
C5 C4 C3 112.41(15)
C9 C4 C3 127.49(16)
C4 C5 C6 121.72(16)
C4 C5 C1 111.93(14)
C6 C5 C1 126.26(15)
C7 C6 C5 117.42(15)
C7 C6 H6 121.3
C5 C6 H6 121.3
O5 C7 C6 124.00(15)
O5 C7 C8 114.89(15)
C6 C7 C8 121.10(15)
C9 C8 C7 120.57(16)
C9 C8 H8 119.7
C7 C8 H8 119.7
C8 C9 C4 119.26(16)
C8 C9 H9 120.4
C4 C9 H9 120.4
O4 C10 C11 126.43(17)
O4 C10 C1 125.88(16)
C11 C10 C1 107.69(14)
C12 C11 C16 121.02(16)
C12 C11 C10 110.35(15)
C16 C11 C10 128.60(17)
C11 C12 C13 120.72(16)
C11 C12 C2 112.20(15)
C13 C12 C2 127.06(16)
C14 C13 C12 117.61(16)
C14 C13 H13 121.2
C12 C13 H13 121.2
O6 C14 C13 124.16(17)
O6 C14 C15 114.27(16)
C13 C14 C15 121.56(17)
C16 C15 C14 120.35(17)
C16 C15 H15 119.8
C14 C15 H15 119.8
C15 C16 C11 118.72(17)
C15 C16 H16 120.6
C11 C16 H16 120.6
O5 C17 H17A 109.5
O5 C17 H17B 109.5
H17A C17 H17B 109.5
O5 C17 H17C 109.5
H17A C17 H17C 109.5
H17B C17 H17C 109.5
O6 C18 H18A 109.5
O6 C18 H18B 109.5
H18A C18 H18B 109.5
O6 C18 H18C 109.5
H18A C18 H18C 109.5
H18B C18 H18C 109.5

loop_
_geom_bond_atom_site_label_1
_geom_bond_atom_site_label_2
_geom_bond_distance
O1 C1 1.409(2)
O1 H1 0.90(2)
O2 C2 1.422(2)
O2 H2 0.86(2)
O3 C3 1.437(2)
O3 H3A 0.83(2)
O4 C10 1.231(2)
O5 C7 1.3779(19)
O5 C17 1.440(2)
O6 C14 1.360(2)
O6 C18 1.428(2)
C1 C5 1.520(2)
C1 C10 1.541(2)
C1 C2 1.585(2)
C2 C12 1.518(2)
C2 C3 1.564(2)
C3 C4 1.508(2)
C3 H3 1.0000
C4 C5 1.384(2)
C4 C9 1.405(2)
C5 C6 1.409(2)
C6 C7 1.397(2)
C6 H6 0.9500
C7 C8 1.402(2)
C8 C9 1.381(2)
C8 H8 0.9500
C9 H9 0.9500
C10 C11 1.465(2)
C11 C12 1.390(2)
C11 C16 1.404(2)
C12 C13 1.399(2)
C13 C14 1.395(2)
C13 H13 0.9500
C14 C15 1.405(3)
C15 C16 1.371(3)
C15 H15 0.9500
C16 H16 0.9500
C17 H17A 0.9800
C17 H17B 0.9800
C17 H17C 0.9800
C18 H18A 0.9800
C18 H18B 0.9800
C18 H18C 0.9800

loop_
_geom_hbond_atom_site_label_D
_geom_hbond_atom_site_label_H
_geom_hbond_atom_site_label_A
_geom_hbond_distance_DH
_geom_hbond_distance_HA
_geom_hbond_distance_DA
_geom_hbond_angle_DHA
_geom_hbond_site_symmetry_A
O1 H1 O3 0.90(2) 1.81(3) 2.6968(18) 173(2) 7_556
O3 H3A O4 0.83(2) 1.90(2) 2.7237(18) 167(2) 1_545

loop_
_geom_torsion_atom_site_label_1
_geom_torsion_atom_site_label_2
_geom_torsion_atom_site_label_3
_geom_torsion_atom_site_label_4
_geom_torsion
O1 C1 C2 O2 -17.2(2)
C5 C1 C2 O2 -140.86(14)
C10 C1 C2 O2 102.65(16)
O1 C1 C2 C12 -133.58(14)
C5 C1 C2 C12 102.81(14)
C10 C1 C2 C12 -13.69(16)
O1 C1 C2 C3 107.41(16)
C5 C1 C2 C3 -16.21(16)
C10 C1 C2 C3 -132.70(14)
O2 C2 C3 O3 24.73(19)
C12 C2 C3 O3 147.81(14)
C1 C2 C3 O3 -99.68(15)
O2 C2 C3 C4 141.54(14)
C12 C2 C3 C4 -95.38(15)
C1 C2 C3 C4 17.12(17)
O3 C3 C4 C5 106.07(16)
C2 C3 C4 C5 -11.98(18)
O3 C3 C4 C9 -69.0(2)
C2 C3 C4 C9 172.95(16)
C9 C4 C5 C6 0.3(2)
C3 C4 C5 C6 -175.22(14)
C9 C4 C5 C1 177.11(15)
C3 C4 C5 C1 1.63(19)
O1 C1 C5 C4 -114.23(16)
C10 C1 C5 C4 120.75(15)
C2 C1 C5 C4 9.33(17)
O1 C1 C5 C6 62.4(2)
C10 C1 C5 C6 -62.6(2)
C2 C1 C5 C6 -174.00(15)
C4 C5 C6 C7 0.2(2)
C1 C5 C6 C7 -176.20(15)
C17 O5 C7 C6 1.9(2)
C17 O5 C7 C8 -177.53(14)
C5 C6 C7 O5 179.79(14)
C5 C6 C7 C8 -0.9(2)
O5 C7 C8 C9 -179.45(14)
C6 C7 C8 C9 1.1(3)
C7 C8 C9 C4 -0.7(3)
C5 C4 C9 C8 0.0(2)
C3 C4 C9 C8 174.73(16)
O1 C1 C10 O4 -43.4(2)
C5 C1 C10 O4 83.9(2)
C2 C1 C10 O4 -165.92(17)
O1 C1 C10 C11 136.43(15)
C5 C1 C10 C11 -96.30(16)
C2 C1 C10 C11 13.88(17)
O4 C10 C11 C12 171.19(17)
C1 C10 C11 C12 -8.61(19)
O4 C10 C11 C16 -6.6(3)
C1 C10 C11 C16 173.64(17)
C16 C11 C12 C13 -1.6(3)
C10 C11 C12 C13 -179.54(15)
C16 C11 C12 C2 177.15(16)
C10 C11 C12 C2 -0.8(2)
O2 C2 C12 C11 -110.12(16)
C3 C2 C12 C11 124.11(16)
C1 C2 C12 C11 9.40(18)
O2 C2 C12 C13 68.5(2)
C3 C2 C12 C13 -57.2(2)
C1 C2 C12 C13 -171.97(16)
C11 C12 C13 C14 1.0(2)
C2 C12 C13 C14 -177.55(16)
C18 O6 C14 C13 -2.3(3)
C18 O6 C14 C15 178.96(18)
C12 C13 C14 O6 -178.95(16)
C12 C13 C14 C15 -0.3(3)
O6 C14 C15 C16 178.98(16)
C13 C14 C15 C16 0.2(3)
C14 C15 C16 C11 -0.8(3)
C12 C11 C16 C15 1.4(3)
C10 C11 C16 C15 178.99(17)
